data_4318684
loop_
_publ_author_name
'Apurba K. Patra'
'Marilyn M. Olmstead'
'Pradip K. Mascharak'

_publ_section_title
;
 Spontaneous Reduction of a Low-Spin Fe(III) Complex of a Neutral
 Pentadentate N5 Schiff Base Ligand to the Corresponding Fe(II) Species in
 Acetonitrile
;
_journal_name_full 'Inorganic Chemistry'
_journal_page_first 5403
_journal_page_last 5409
_journal_paper_doi 10.1021/ic020373w
_journal_volume 41
_journal_year 2002
_chemical_formula_sum 'C23 H24 B F4 Fe N7'
_chemical_formula_weight 541.15
_chemical_name_common '[(SBPY3)Fe(CN)](BF~4~)^.^CH~3~CN'
_chemical_name_systematic
;
  ?
;
_space_group_IT_number 2
_symmetry_cell_setting triclinic
_symmetry_space_group_name_Hall '-P 1'
_symmetry_space_group_name_H-M 'P -1'
_atom_sites_solution_hydrogens geom
_atom_sites_solution_primary direct
_atom_sites_solution_secondary difmap
_audit_creation_method SHELXL-97
_cell_angle_alpha 109.275(4)
_cell_angle_beta 92.743(4)
_cell_angle_gamma 97.343(7)
_cell_formula_units_Z 2
_cell_length_a 8.9246(17)
_cell_length_b 12.091(2)
_cell_length_c 12.244(2)
_cell_measurement_reflns_used 815
_cell_measurement_temperature 91(2)
_cell_measurement_theta_max 31.5
_cell_measurement_theta_min 3.0
_cell_volume 1231.2(4)
_computing_cell_refinement 'SMART (Bruker, 2001)'
_computing_data_collection 'SMART (Bruker, 2001)'
_computing_data_reduction 'SAINT (Bruker, 2001)'
_computing_molecular_graphics 'SHELXTL 5.1, XP (Sheldrick, 1994)'
_computing_publication_material 'SHELXL-97 (Sheldrick, 1997)'
_computing_structure_refinement 'SHELXL-97 (Sheldrick, 1997)'
_computing_structure_solution 'SHELXS-97 (Sheldrick, 1990)'
_diffrn_ambient_temperature 91(2)
_diffrn_detector_area_resol_mean 8.3
_diffrn_measured_fraction_theta_full 0.981
_diffrn_measured_fraction_theta_max 0.981
_diffrn_measurement_device_type 'Bruker SMART 1000'
_diffrn_measurement_method \w
_diffrn_radiation_monochromator graphite
_diffrn_radiation_source 'normal-focus sealed tube'
_diffrn_radiation_type MoK\a
_diffrn_radiation_wavelength 0.71073
_diffrn_reflns_av_R_equivalents 0.026
_diffrn_reflns_av_sigmaI/netI 0.032
_diffrn_reflns_limit_h_max 12
_diffrn_reflns_limit_h_min -12
_diffrn_reflns_limit_k_max 16
_diffrn_reflns_limit_k_min -17
_diffrn_reflns_limit_l_max 17
_diffrn_reflns_limit_l_min -17
_diffrn_reflns_number 16145
_diffrn_reflns_theta_full 30.03
_diffrn_reflns_theta_max 30.03
_diffrn_reflns_theta_min 1.77
_diffrn_standards_decay_% <0.1
_diffrn_standards_number '50 frames remeasured'
_exptl_absorpt_coefficient_mu 0.669
_exptl_absorpt_correction_T_max 0.942
_exptl_absorpt_correction_T_min 0.809
_exptl_absorpt_correction_type multi-scan
_exptl_absorpt_process_details 'SADABS 2.03 (Sheldrick, 2001)'
_exptl_crystal_colour green
_exptl_crystal_density_diffrn 1.460
_exptl_crystal_density_method 'not measured'
_exptl_crystal_description needle
_exptl_crystal_F_000 556
_exptl_crystal_size_max 0.33
_exptl_crystal_size_mid 0.20
_exptl_crystal_size_min 0.09
_refine_diff_density_max 1.137
_refine_diff_density_min -1.040
_refine_diff_density_rms 0.086
_refine_ls_extinction_method none
_refine_ls_goodness_of_fit_ref 1.042
_refine_ls_hydrogen_treatment constr
_refine_ls_matrix_type full
_refine_ls_number_parameters 325
_refine_ls_number_reflns 7060
_refine_ls_number_restraints 0
_refine_ls_restrained_S_all 1.042
_refine_ls_R_factor_all 0.0483
_refine_ls_R_factor_gt 0.0401
_refine_ls_shift/su_max 0.001
_refine_ls_shift/su_mean 0.000
_refine_ls_structure_factor_coef Fsqd
_refine_ls_weighting_details 'calc w=1/[\s^2^(Fo^2^)+(0.0697P)^2^+0.5020P] where P=(Fo^2^+2Fc^2^)/3'
_refine_ls_weighting_scheme calc
_refine_ls_wR_factor_gt 0.1066
_refine_ls_wR_factor_ref 0.1127
_reflns_number_gt 6110
_reflns_number_total 7060
_reflns_threshold_expression I>2\s(I)
_cod_data_source_file ic020373w_2.cif
_cod_data_source_block mn1366
_cod_database_code 4318684

loop_
_symmetry_equiv_pos_as_xyz
'x, y, z'
'-x, -y, -z'

loop_
_atom_site_label
_atom_site_type_symbol
_atom_site_fract_x
_atom_site_fract_y
_atom_site_fract_z
_atom_site_U_iso_or_equiv
_atom_site_adp_type
_atom_site_occupancy
_atom_site_symmetry_multiplicity
_atom_site_calc_flag
_atom_site_refinement_flags
_atom_site_disorder_assembly
_atom_site_disorder_group
Fe1 Fe 0.82260(2) 0.336283(18) 0.234697(17) 0.01187(7) Uani 1 1 d . . .
N1 N 0.75220(14) 0.47866(11) 0.33592(11) 0.0139(2) Uani 1 1 d . . .
N2 N 0.61032(14) 0.29093(11) 0.19127(11) 0.0135(2) Uani 1 1 d . . .
N3 N 0.84088(14) 0.17465(11) 0.12800(11) 0.0137(2) Uani 1 1 d . . .
N4 N 0.83201(14) 0.37937(12) 0.09346(11) 0.0147(2) Uani 1 1 d . . .
N5 N 0.82706(14) 0.25563(11) 0.35115(11) 0.0142(2) Uani 1 1 d . . .
N6 N 1.16502(16) 0.43769(13) 0.29998(13) 0.0205(3) Uani 1 1 d . . .
C1 C 0.83348(18) 0.57660(14) 0.41437(14) 0.0176(3) Uani 1 1 d . . .
H1 H 0.9410 0.5834 0.4212 0.021 Uiso 1 1 calc R . .
C2 C 0.76602(18) 0.66824(14) 0.48572(14) 0.0187(3) Uani 1 1 d . . .
H2 H 0.8272 0.7355 0.5407 0.022 Uiso 1 1 calc R . .
C3 C 0.60909(18) 0.66133(14) 0.47644(14) 0.0180(3) Uani 1 1 d . . .
H3 H 0.5615 0.7234 0.5243 0.022 Uiso 1 1 calc R . .
C4 C 0.52340(17) 0.56100(14) 0.39512(13) 0.0166(3) Uani 1 1 d . . .
H4 H 0.4159 0.5538 0.3859 0.020 Uiso 1 1 calc R . .
C5 C 0.59713(16) 0.47193(13) 0.32780(13) 0.0144(3) Uani 1 1 d . . .
C6 C 0.51979(16) 0.36249(13) 0.24101(13) 0.0154(3) Uani 1 1 d . . .
H6 H 0.4128 0.3457 0.2230 0.018 Uiso 1 1 calc R . .
C7 C 0.56637(17) 0.18212(13) 0.09179(13) 0.0157(3) Uani 1 1 d . . .
H7A H 0.5660 0.1995 0.0183 0.019 Uiso 1 1 calc R . .
H7B H 0.4638 0.1432 0.0972 0.019 Uiso 1 1 calc R . .
C8 C 0.68412(17) 0.10296(13) 0.09642(13) 0.0160(3) Uani 1 1 d . . .
H8A H 0.6609 0.0645 0.1548 0.019 Uiso 1 1 calc R . .
H8B H 0.6804 0.0400 0.0198 0.019 Uiso 1 1 calc R . .
C9 C 0.91361(18) 0.18743(14) 0.02518(13) 0.0166(3) Uani 1 1 d . . .
H9A H 0.8822 0.1146 -0.0430 0.020 Uiso 1 1 calc R . .
H9B H 1.0254 0.1987 0.0408 0.020 Uiso 1 1 calc R . .
C10 C 0.86685(17) 0.29245(14) -0.00019(13) 0.0160(3) Uani 1 1 d . . .
C11 C 0.8647(2) 0.30237(15) -0.10999(14) 0.0212(3) Uani 1 1 d . . .
H11 H 0.8886 0.2399 -0.1745 0.025 Uiso 1 1 calc R . .
C12 C 0.8271(2) 0.40501(16) -0.12398(15) 0.0248(3) Uani 1 1 d . . .
H12 H 0.8251 0.4137 -0.1983 0.030 Uiso 1 1 calc R . .
C13 C 0.7925(2) 0.49459(16) -0.02876(15) 0.0234(3) Uani 1 1 d . . .
H13 H 0.7673 0.5658 -0.0366 0.028 Uiso 1 1 calc R . .
C14 C 0.79536(18) 0.47854(14) 0.07853(14) 0.0188(3) Uani 1 1 d . . .
H14 H 0.7706 0.5397 0.1438 0.023 Uiso 1 1 calc R . .
C15 C 0.93389(17) 0.12010(14) 0.19422(13) 0.0161(3) Uani 1 1 d . . .
H15A H 1.0428 0.1519 0.1990 0.019 Uiso 1 1 calc R . .
H15B H 0.9202 0.0330 0.1555 0.019 Uiso 1 1 calc R . .
C16 C 0.88042(17) 0.15061(14) 0.31397(13) 0.0160(3) Uani 1 1 d . . .
C17 C 0.88468(19) 0.07887(16) 0.38200(15) 0.0211(3) Uani 1 1 d . . .
H17 H 0.9228 0.0058 0.3539 0.025 Uiso 1 1 calc R . .
C18 C 0.8326(2) 0.11523(17) 0.49159(15) 0.0239(3) Uani 1 1 d . . .
H18 H 0.8330 0.0669 0.5390 0.029 Uiso 1 1 calc R . .
C19 C 0.78015(19) 0.22324(17) 0.53025(14) 0.0229(3) Uani 1 1 d . . .
H19 H 0.7451 0.2506 0.6052 0.027 Uiso 1 1 calc R . .
C20 C 0.77935(17) 0.29108(15) 0.45845(13) 0.0180(3) Uani 1 1 d . . .
H20 H 0.7439 0.3653 0.4859 0.022 Uiso 1 1 calc R . .
C21 C 1.03834(17) 0.39568(13) 0.27515(13) 0.0146(3) Uani 1 1 d . . .
B1 B 0.3194(2) 0.03531(17) 0.27163(16) 0.0212(3) Uani 1 1 d . . .
F1 F 0.38674(13) -0.03647(10) 0.17894(10) 0.0287(2) Uani 1 1 d . . .
F2 F 0.29919(14) 0.14030(10) 0.25434(11) 0.0324(3) Uani 1 1 d . . .
F3 F 0.17619(14) -0.02556(11) 0.27744(11) 0.0343(3) Uani 1 1 d . . .
F4 F 0.40726(18) 0.05824(12) 0.37552(11) 0.0469(4) Uani 1 1 d . . .
N7 N 0.7543(3) -0.19675(19) 0.1096(2) 0.0486(5) Uani 1 1 d . . .
C22 C 0.6792(2) -0.19122(19) 0.1829(2) 0.0364(5) Uani 1 1 d . . .
C23 C 0.5843(3) -0.1823(3) 0.2790(3) 0.0533(7) Uani 1 1 d . . .
H23A H 0.6396 -0.1998 0.3409 0.080 Uiso 1 1 calc R . .
H23B H 0.4906 -0.2392 0.2508 0.080 Uiso 1 1 calc R . .
H23C H 0.5591 -0.1018 0.3094 0.080 Uiso 1 1 calc R . .

loop_
_atom_site_aniso_label
_atom_site_aniso_U_11
_atom_site_aniso_U_22
_atom_site_aniso_U_33
_atom_site_aniso_U_23
_atom_site_aniso_U_13
_atom_site_aniso_U_12
Fe1 0.00789(10) 0.01307(11) 0.01338(11) 0.00322(8) -0.00077(7) 0.00116(7)
N1 0.0095(5) 0.0154(6) 0.0157(6) 0.0044(5) -0.0012(4) 0.0011(4)
N2 0.0108(5) 0.0138(5) 0.0141(5) 0.0034(4) -0.0018(4) -0.0004(4)
N3 0.0118(5) 0.0146(6) 0.0148(5) 0.0052(4) 0.0011(4) 0.0022(4)
N4 0.0107(5) 0.0153(6) 0.0170(6) 0.0052(5) -0.0014(4) -0.0002(4)
N5 0.0094(5) 0.0165(6) 0.0151(6) 0.0041(5) -0.0005(4) 0.0007(4)
N6 0.0141(6) 0.0239(7) 0.0252(7) 0.0110(6) -0.0014(5) 0.0022(5)
C1 0.0124(6) 0.0181(7) 0.0191(7) 0.0031(6) -0.0035(5) 0.0008(5)
C2 0.0171(7) 0.0158(7) 0.0189(7) 0.0016(5) -0.0034(5) 0.0011(5)
C3 0.0172(7) 0.0164(7) 0.0189(7) 0.0031(5) 0.0015(5) 0.0047(6)
C4 0.0120(6) 0.0179(7) 0.0189(7) 0.0045(5) 0.0007(5) 0.0036(5)
C5 0.0107(6) 0.0153(6) 0.0164(6) 0.0049(5) -0.0005(5) 0.0010(5)
C6 0.0095(6) 0.0163(7) 0.0188(7) 0.0048(5) -0.0013(5) 0.0004(5)
C7 0.0122(6) 0.0153(7) 0.0157(6) 0.0017(5) -0.0025(5) -0.0005(5)
C8 0.0127(6) 0.0141(6) 0.0188(7) 0.0037(5) -0.0010(5) -0.0001(5)
C9 0.0162(7) 0.0183(7) 0.0150(6) 0.0048(5) 0.0037(5) 0.0035(5)
C10 0.0134(6) 0.0163(7) 0.0175(7) 0.0055(5) 0.0009(5) -0.0001(5)
C11 0.0231(8) 0.0215(8) 0.0172(7) 0.0062(6) 0.0001(6) -0.0016(6)
C12 0.0290(9) 0.0251(8) 0.0204(8) 0.0113(6) -0.0030(6) -0.0028(7)
C13 0.0247(8) 0.0206(8) 0.0265(8) 0.0125(6) -0.0044(6) 0.0002(6)
C14 0.0167(7) 0.0174(7) 0.0215(7) 0.0067(6) -0.0024(5) 0.0011(6)
C15 0.0142(6) 0.0170(7) 0.0184(7) 0.0069(5) 0.0012(5) 0.0054(5)
C16 0.0109(6) 0.0181(7) 0.0185(7) 0.0062(5) -0.0004(5) 0.0016(5)
C17 0.0185(7) 0.0232(8) 0.0243(8) 0.0117(6) 0.0003(6) 0.0039(6)
C18 0.0227(8) 0.0302(9) 0.0227(8) 0.0150(7) 0.0004(6) 0.0024(7)
C19 0.0177(7) 0.0327(9) 0.0184(7) 0.0099(6) 0.0011(6) 0.0010(6)
C20 0.0123(6) 0.0227(7) 0.0174(7) 0.0053(6) 0.0012(5) 0.0016(5)
C21 0.0124(6) 0.0163(6) 0.0160(6) 0.0061(5) 0.0011(5) 0.0039(5)
B1 0.0221(9) 0.0197(8) 0.0205(8) 0.0049(6) -0.0011(6) 0.0041(7)
F1 0.0280(6) 0.0323(6) 0.0261(5) 0.0079(4) 0.0064(4) 0.0097(5)
F2 0.0274(6) 0.0265(6) 0.0488(7) 0.0190(5) 0.0060(5) 0.0067(5)
F3 0.0324(6) 0.0311(6) 0.0417(7) 0.0149(5) 0.0146(5) 0.0026(5)
F4 0.0575(9) 0.0398(7) 0.0326(7) -0.0022(5) -0.0211(6) 0.0175(6)
N7 0.0396(11) 0.0406(11) 0.0618(14) 0.0109(10) 0.0140(10) 0.0072(9)
C22 0.0268(10) 0.0291(10) 0.0580(14) 0.0205(9) 0.0032(9) 0.0063(8)
C23 0.0469(14) 0.0644(17) 0.0764(19) 0.0520(16) 0.0252(13) 0.0256(13)

loop_
_atom_type_symbol
_atom_type_description
_atom_type_scat_dispersion_real
_atom_type_scat_dispersion_imag
_atom_type_scat_source
C C 0.0033 0.0016 'International Tables Vol C Tables 4.2.6.8 and 6.1.1.4'
H H 0.0000 0.0000 'International Tables Vol C Tables 4.2.6.8 and 6.1.1.4'
B B 0.0013 0.0007 'International Tables Vol C Tables 4.2.6.8 and 6.1.1.4'
N N 0.0061 0.0033 'International Tables Vol C Tables 4.2.6.8 and 6.1.1.4'
F F 0.0171 0.0103 'International Tables Vol C Tables 4.2.6.8 and 6.1.1.4'
Fe Fe 0.3463 0.8444 'International Tables Vol C Tables 4.2.6.8 and 6.1.1.4'

loop_
_geom_angle_atom_site_label_1
_geom_angle_atom_site_label_2
_geom_angle_atom_site_label_3
_geom_angle
_geom_angle_site_symmetry_1
_geom_angle_site_symmetry_3
_geom_angle_publ_flag
N2 Fe1 C21 174.67(6) . . ?
N2 Fe1 N1 81.00(5) . . ?
C21 Fe1 N1 96.02(6) . . ?
N2 Fe1 N4 86.47(5) . . ?
C21 Fe1 N4 89.62(6) . . ?
N1 Fe1 N4 98.41(6) . . ?
N2 Fe1 N5 94.80(5) . . ?
C21 Fe1 N5 89.88(6) . . ?
N1 Fe1 N5 95.85(5) . . ?
N4 Fe1 N5 165.71(6) . . ?
N2 Fe1 N3 85.43(5) . . ?
C21 Fe1 N3 97.78(6) . . ?
N1 Fe1 N3 165.97(5) . . ?
N4 Fe1 N3 84.25(5) . . ?
N5 Fe1 N3 81.67(5) . . ?
C1 N1 C5 117.27(13) . . ?
C1 N1 Fe1 129.12(11) . . ?
C5 N1 Fe1 113.52(10) . . ?
C6 N2 C7 125.11(13) . . ?
C6 N2 Fe1 118.93(10) . . ?
C7 N2 Fe1 115.46(10) . . ?
C15 N3 C9 112.22(12) . . ?
C15 N3 C8 108.50(12) . . ?
C9 N3 C8 112.78(12) . . ?
C15 N3 Fe1 107.09(9) . . ?
C9 N3 Fe1 107.94(9) . . ?
C8 N3 Fe1 108.07(9) . . ?
C14 N4 C10 118.38(14) . . ?
C14 N4 Fe1 127.45(11) . . ?
C10 N4 Fe1 113.89(11) . . ?
C20 N5 C16 118.19(14) . . ?
C20 N5 Fe1 127.70(11) . . ?
C16 N5 Fe1 114.07(10) . . ?
N1 C1 C2 122.53(14) . . ?
C3 C2 C1 119.93(14) . . ?
C2 C3 C4 118.26(14) . . ?
C5 C4 C3 119.08(14) . . ?
N1 C5 C4 122.92(14) . . ?
N1 C5 C6 113.00(13) . . ?
C4 C5 C6 124.08(13) . . ?
N2 C6 C5 113.49(13) . . ?
N2 C7 C8 105.92(12) . . ?
N3 C8 C7 110.42(12) . . ?
N3 C9 C10 109.50(12) . . ?
N4 C10 C11 122.11(15) . . ?
N4 C10 C9 114.92(13) . . ?
C11 C10 C9 122.93(14) . . ?
C12 C11 C10 118.87(16) . . ?
C13 C12 C11 119.45(16) . . ?
C12 C13 C14 118.78(16) . . ?
N4 C14 C13 122.41(15) . . ?
N3 C15 C16 106.90(12) . . ?
N5 C16 C17 122.05(15) . . ?
N5 C16 C15 114.18(13) . . ?
C17 C16 C15 123.77(14) . . ?
C16 C17 C18 119.27(16) . . ?
C19 C18 C17 118.69(16) . . ?
C18 C19 C20 119.31(16) . . ?
N5 C20 C19 122.47(16) . . ?
N6 C21 Fe1 175.97(14) . . ?
F2 B1 F4 110.53(15) . . ?
F2 B1 F1 110.45(15) . . ?
F4 B1 F1 110.34(15) . . ?
F2 B1 F3 108.56(15) . . ?
F4 B1 F3 108.46(16) . . ?
F1 B1 F3 108.43(14) . . ?
N7 C22 C23 179.0(3) . . ?

loop_
_geom_bond_atom_site_label_1
_geom_bond_atom_site_label_2
_geom_bond_distance
_geom_bond_site_symmetry_2
_geom_bond_publ_flag
Fe1 N2 1.9022(13) . ?
Fe1 C21 1.9465(16) . ?
Fe1 N1 1.9588(13) . ?
Fe1 N4 1.9664(13) . ?
Fe1 N5 1.9769(13) . ?
Fe1 N3 1.9922(13) . ?
N1 C1 1.3468(19) . ?
N1 C5 1.3728(19) . ?
N2 C6 1.2846(19) . ?
N2 C7 1.4604(18) . ?
N3 C15 1.4866(19) . ?
N3 C9 1.4869(19) . ?
N3 C8 1.5083(19) . ?
N4 C14 1.348(2) . ?
N4 C10 1.356(2) . ?
N5 C20 1.3489(19) . ?
N5 C16 1.356(2) . ?
N6 C21 1.161(2) . ?
C1 C2 1.391(2) . ?
C2 C3 1.389(2) . ?
C3 C4 1.393(2) . ?
C4 C5 1.385(2) . ?
C5 C6 1.458(2) . ?
C7 C8 1.520(2) . ?
C9 C10 1.506(2) . ?
C10 C11 1.388(2) . ?
C11 C12 1.387(2) . ?
C12 C13 1.383(3) . ?
C13 C14 1.389(2) . ?
C15 C16 1.506(2) . ?
C16 C17 1.389(2) . ?
C17 C18 1.390(2) . ?
C18 C19 1.385(3) . ?
C19 C20 1.387(2) . ?
B1 F2 1.386(2) . ?
B1 F4 1.388(2) . ?
B1 F1 1.396(2) . ?
B1 F3 1.409(2) . ?
N7 C22 1.135(3) . ?
C22 C23 1.466(3) . ?
